data_4113019
loop_
_publ_author_name
'Xin Zhang'
'Zi-Chen Li'
'Kai-Bo Li'
'Fu-Sheng Du'
'Fu-Mian Li'

_publ_section_title
;
 Multi-Maleimides Bearing Electron-Donating Chromophores: Reversible
 Fluorescence and Aggregation Behavior
;
_journal_name_full 'Journal of the American Chemical Society'
_journal_page_first 12200
_journal_page_last 12201
_journal_paper_doi 10.1021/ja0487527
_journal_volume 126
_journal_year 2004
_chemical_formula_sum 'C30 H24 N4 O6'
_chemical_formula_weight 536.53
_chemical_name_systematic
; 
 ? 
;
_space_group_IT_number 60
_symmetry_cell_setting orthorhombic
_symmetry_space_group_name_Hall '-P 2n 2ab'
_symmetry_space_group_name_H-M 'P b c n'
_atom_sites_solution_hydrogens
;
                                  hydrogen atoms are generated by HFIX
                                  instructions
;
_atom_sites_solution_primary direct
_atom_sites_solution_secondary difmap
_audit_creation_method SHELXL-97
_cell_angle_alpha 90.00
_cell_angle_beta 90.00
_cell_angle_gamma 90.00
_cell_formula_units_Z 4
_cell_length_a 14.892(3)
_cell_length_b 12.445(3)
_cell_length_c 13.425(3)
_cell_measurement_reflns_used 18285
_cell_measurement_temperature 293(2)
_cell_measurement_theta_max 27.48
_cell_measurement_theta_min 2.62
_cell_volume 2488.1(10)
_computing_cell_refinement
;
                                   Molecular Structure Corporation (1994)
                                   MSC/AFC Diffractometer Control Software
                                   MSC, 3200 Research Forest Drive, The
                                   Woodlands, TX 77381 USA.
;
_computing_data_collection
;
                                   Molecular Structure Corporation (1994)
                                   MSC/AFC Diffractometer Control Software
                                   SC, 3200 Research Forest Drive, The
                                   Woodlands, TX 77381, USA.
;
_computing_data_reduction
;
                                   Sheldrick, G. M. (1998) SHELXS98, Program
                                   for the Solution of Crystal Structure,
                                   University of Gottingen, Germany.
;
_computing_molecular_graphics
;
                                   Interactive Molecular Graphics XP, Virsion
                                   4.2 for MSDOS (1990), Siemens Analytical
                                   X-ray Instruments Inc., Madison, Wisconsin,
                                   USA.
;
_computing_publication_material
;
                                   Sheldrick, G. M. (1998) SHELXL98, Program
                                   for the refinement of Crystal Structure,
                                   University of Gottingen, Germany.
;
_computing_structure_refinement
;
                                   Sheldrick, G. M. (1998) SHELXL98, Program
                                   for the Refinement of Crystal Structure,
                                   University of Gottingen, Germany.
;
_computing_structure_solution
;
                                   Sheldrick, G. M. (1998) SHELXS98, Program
                                   for the Solution of Crystal Structure,
                                   University of Gottingen, Germany.
;
_diffrn_ambient_temperature 293(2)
_diffrn_detector_area_resol_mean '100x100 microns'
_diffrn_measured_fraction_theta_full 0.993
_diffrn_measured_fraction_theta_max 0.993
_diffrn_measurement_device_type 'Rigaku RAXIS RAPID IP'
_diffrn_measurement_method Oscillation
_diffrn_radiation_monochromator graphite
_diffrn_radiation_source 'fine-focus sealed tube'
_diffrn_radiation_type MoK\a
_diffrn_radiation_wavelength 0.71073
_diffrn_reflns_av_R_equivalents 0.0317
_diffrn_reflns_av_sigmaI/netI 0.0739
_diffrn_reflns_limit_h_max 19
_diffrn_reflns_limit_h_min -19
_diffrn_reflns_limit_k_max 16
_diffrn_reflns_limit_k_min -16
_diffrn_reflns_limit_l_max 17
_diffrn_reflns_limit_l_min -17
_diffrn_reflns_number 18285
_diffrn_reflns_theta_full 27.48
_diffrn_reflns_theta_max 27.48
_diffrn_reflns_theta_min 2.62
_exptl_absorpt_coefficient_mu 0.102
_exptl_absorpt_correction_T_max 0.985
_exptl_absorpt_correction_T_min 0.850
_exptl_absorpt_correction_type empirical
_exptl_crystal_density_diffrn 1.432
_exptl_crystal_description Block
_exptl_crystal_F_000 1120
_exptl_crystal_size_max 0.25
_exptl_crystal_size_mid 0.15
_exptl_crystal_size_min 0.15
_refine_diff_density_max 0.191
_refine_diff_density_min -0.139
_refine_diff_density_rms 0.034
_refine_ls_extinction_coef 0.0033(4)
_refine_ls_extinction_expression Fc^*^=kFc[1+0.001xFc^2^\l^3^/sin(2\q)]^-1/4^
_refine_ls_extinction_method SHELXL
_refine_ls_goodness_of_fit_ref 0.808
_refine_ls_hydrogen_treatment
;
                                  hydrogen coordinates ride on the coordinates
                                  of the previous atom, the isotropic U values
                                  are 1.2 OR 1.5 time over the U values of the
                                  previous atom.
;
_refine_ls_matrix_type full
_refine_ls_number_parameters 184
_refine_ls_number_reflns 2843
_refine_ls_number_restraints 0
_refine_ls_restrained_S_all 0.808
_refine_ls_R_factor_all 0.0858
_refine_ls_R_factor_gt 0.0371
_refine_ls_shift/su_max 0.000
_refine_ls_shift/su_mean 0.000
_refine_ls_structure_factor_coef Fsqd
_refine_ls_weighting_details 'calc w=1/[\s^2^(Fo^2^)+(0.0350P)^2^+0.0000P] where P=(Fo^2^+2Fc^2^)/3'
_refine_ls_weighting_scheme calc
_refine_ls_wR_factor_gt 0.0740
_refine_ls_wR_factor_ref 0.0798
_reflns_number_gt 1365
_reflns_number_total 2843
_reflns_threshold_expression >2sigma(I)
_cod_data_source_file ja0487527si20040726_063320.cif
_cod_data_source_block a
_cod_original_cell_volume 2488.0(9)
_cod_database_code 4113019

loop_
_symmetry_equiv_pos_as_xyz
'x, y, z'
'-x+1/2, -y+1/2, z+1/2'
'-x, y, -z+1/2'
'x+1/2, -y+1/2, -z'
'-x, -y, -z'
'x-1/2, y-1/2, -z-1/2'
'x, -y, z-1/2'
'-x-1/2, y-1/2, z'

loop_
_atom_site_label
_atom_site_type_symbol
_atom_site_fract_x
_atom_site_fract_y
_atom_site_fract_z
_atom_site_U_iso_or_equiv
_atom_site_adp_type
_atom_site_occupancy
_atom_site_symmetry_multiplicity
_atom_site_calc_flag
_atom_site_refinement_flags
O1 O 0.38398(9) 0.58401(9) 0.05192(10) 0.0651(4) Uani 1 1 d .
O2 O 0.17376(8) 0.33762(10) -0.03397(10) 0.0605(4) Uani 1 1 d .
O3 O 0.64431(9) -0.31890(10) 0.19496(10) 0.0632(4) Uani 1 1 d .
N1 N 0.5000 0.15781(15) 0.2500 0.0417(5) Uani 1 2 d S
N2 N 0.29031(8) 0.44235(11) 0.02007(10) 0.0382(3) Uani 1 1 d .
N3 N 0.5000 -0.29343(14) 0.2500 0.0388(5) Uani 1 2 d S
C1 C 0.44252(11) 0.22092(12) 0.18629(12) 0.0358(4) Uani 1 1 d .
C2 C 0.47943(10) 0.27379(13) 0.10590(12) 0.0409(4) Uani 1 1 d .
H2 H 0.5392 0.2619 0.0890 0.049 Uiso 1 1 calc R
C3 C 0.42852(11) 0.34406(13) 0.05058(13) 0.0427(5) Uani 1 1 d .
H3 H 0.4539 0.3796 -0.0035 0.051 Uiso 1 1 calc R
C4 C 0.33965(10) 0.36177(12) 0.07540(12) 0.0359(4) Uani 1 1 d .
C5 C 0.30127(11) 0.30520(13) 0.15287(12) 0.0407(4) Uani 1 1 d .
H5 H 0.2408 0.3146 0.1678 0.049 Uiso 1 1 calc R
C6 C 0.35255(11) 0.23483(13) 0.20810(12) 0.0406(4) Uani 1 1 d .
H6 H 0.3265 0.1966 0.2602 0.049 Uiso 1 1 calc R
C7 C 0.31906(12) 0.54853(14) 0.01154(13) 0.0439(5) Uani 1 1 d .
C8 C 0.25546(13) 0.60449(14) -0.05776(14) 0.0601(6) Uani 1 1 d .
H8A H 0.2876 0.6343 -0.1142 0.072 Uiso 1 1 calc R
H8B H 0.2245 0.6623 -0.0235 0.072 Uiso 1 1 calc R
C9 C 0.18982(12) 0.52044(14) -0.09170(14) 0.0587(5) Uani 1 1 d .
H9A H 0.1287 0.5428 -0.0778 0.070 Uiso 1 1 calc R
H9B H 0.1958 0.5076 -0.1627 0.070 Uiso 1 1 calc R
C10 C 0.21246(12) 0.42352(14) -0.03506(14) 0.0450(4) Uani 1 1 d .
C11 C 0.5000 0.04597(17) 0.2500 0.0322(5) Uani 1 2 d S
C12 C 0.45553(10) -0.01128(13) 0.17505(12) 0.0387(4) Uani 1 1 d .
H12 H 0.4253 0.0254 0.1248 0.046 Uiso 1 1 calc R
C13 C 0.45658(10) -0.12276(13) 0.17572(13) 0.0394(4) Uani 1 1 d .
H13 H 0.4275 -0.1604 0.1253 0.047 Uiso 1 1 calc R
C14 C 0.5000 -0.17839(17) 0.2500 0.0354(6) Uani 1 2 d S
C15 C 0.57369(12) -0.35592(14) 0.22100(13) 0.0438(5) Uani 1 1 d .
C16 C 0.54614(11) -0.47155(12) 0.22610(13) 0.0494(5) Uani 1 1 d .
H16A H 0.5883 -0.5125 0.2660 0.059 Uiso 1 1 calc R
H16B H 0.5436 -0.5027 0.1599 0.059 Uiso 1 1 calc R

loop_
_atom_site_aniso_label
_atom_site_aniso_U_11
_atom_site_aniso_U_22
_atom_site_aniso_U_33
_atom_site_aniso_U_23
_atom_site_aniso_U_13
_atom_site_aniso_U_12
O1 0.0655(9) 0.0498(8) 0.0800(11) 0.0098(7) -0.0223(8) -0.0126(7)
O2 0.0513(8) 0.0564(8) 0.0738(10) -0.0017(8) -0.0139(7) -0.0090(7)
O3 0.0461(8) 0.0639(9) 0.0796(10) -0.0072(8) 0.0081(7) -0.0005(7)
N1 0.0479(12) 0.0292(10) 0.0482(14) 0.000 -0.0188(11) 0.000
N2 0.0364(7) 0.0345(8) 0.0437(8) 0.0042(7) -0.0102(7) 0.0002(7)
N3 0.0376(11) 0.0288(10) 0.0499(14) 0.000 -0.0026(10) 0.000
C1 0.0411(10) 0.0277(8) 0.0386(10) -0.0022(8) -0.0077(8) -0.0016(8)
C2 0.0343(9) 0.0435(10) 0.0449(11) 0.0001(9) -0.0004(8) 0.0056(8)
C3 0.0425(10) 0.0479(11) 0.0377(11) 0.0055(9) 0.0009(8) 0.0020(9)
C4 0.0357(9) 0.0342(9) 0.0380(10) -0.0026(8) -0.0065(8) -0.0007(8)
C5 0.0321(9) 0.0431(10) 0.0470(11) 0.0037(9) 0.0015(8) -0.0024(8)
C6 0.0404(9) 0.0385(10) 0.0427(10) 0.0078(9) -0.0002(8) -0.0038(9)
C7 0.0408(10) 0.0356(9) 0.0553(12) 0.0048(9) -0.0129(9) -0.0034(9)
C8 0.0692(13) 0.0461(11) 0.0649(14) 0.0102(10) -0.0183(12) 0.0052(10)
C9 0.0608(12) 0.0500(12) 0.0654(13) 0.0063(11) -0.0281(11) 0.0073(10)
C10 0.0422(10) 0.0437(11) 0.0491(11) -0.0068(10) -0.0016(9) -0.0046(9)
C11 0.0314(12) 0.0306(12) 0.0348(13) 0.000 -0.0010(11) 0.000
C12 0.0419(10) 0.0344(9) 0.0398(10) 0.0013(8) -0.0087(8) 0.0005(8)
C13 0.0364(9) 0.0400(10) 0.0419(11) -0.0066(9) -0.0056(8) -0.0031(8)
C14 0.0349(13) 0.0278(13) 0.0437(16) 0.000 -0.0016(12) 0.000
C15 0.0479(11) 0.0448(11) 0.0387(11) -0.0034(9) -0.0068(9) 0.0021(10)
C16 0.0685(12) 0.0332(10) 0.0464(12) -0.0024(8) -0.0102(10) 0.0097(8)

loop_
_atom_type_symbol
_atom_type_description
_atom_type_scat_dispersion_real
_atom_type_scat_dispersion_imag
_atom_type_scat_source
C C 0.0033 0.0016 'International Tables Vol C Tables 4.2.6.8 and 6.1.1.4'
H H 0.0000 0.0000 'International Tables Vol C Tables 4.2.6.8 and 6.1.1.4'
N N 0.0061 0.0033 'International Tables Vol C Tables 4.2.6.8 and 6.1.1.4'
O O 0.0106 0.0060 'International Tables Vol C Tables 4.2.6.8 and 6.1.1.4'

loop_
_geom_angle_atom_site_label_1
_geom_angle_atom_site_label_2
_geom_angle_atom_site_label_3
_geom_angle
_geom_angle_site_symmetry_1
_geom_angle_site_symmetry_3
C11 N1 C1 122.98(9) . 3_655
C11 N1 C1 122.98(9) . .
C1 N1 C1 114.03(17) 3_655 .
C7 N2 C10 111.77(14) . .
C7 N2 C4 122.88(13) . .
C10 N2 C4 125.26(14) . .
C15 N3 C15 112.5(2) . 3_655
C15 N3 C14 123.74(10) . .
C15 N3 C14 123.74(10) 3_655 .
C2 C1 C6 119.52(15) . .
C2 C1 N1 119.17(13) . .
C6 C1 N1 121.18(14) . .
C3 C2 C1 120.43(15) . .
C2 C3 C4 119.94(16) . .
C5 C4 C3 119.79(15) . .
C5 C4 N2 121.99(14) . .
C3 C4 N2 118.20(15) . .
C6 C5 C4 120.01(15) . .
C5 C6 C1 120.17(16) . .
O1 C7 N2 124.23(16) . .
O1 C7 C8 128.46(17) . .
N2 C7 C8 107.30(15) . .
C7 C8 C9 106.01(15) . .
C10 C9 C8 105.43(14) . .
O2 C10 N2 122.39(16) . .
O2 C10 C9 128.44(17) . .
N2 C10 C9 109.16(15) . .
N1 C11 C12 120.60(10) . .
N1 C11 C12 120.60(10) . 3_655
C12 C11 C12 118.8(2) . 3_655
C13 C12 C11 119.93(17) . .
C14 C13 C12 120.88(17) . .
C13 C14 C13 119.6(2) 3_655 .
C13 C14 N3 120.22(10) 3_655 .
C13 C14 N3 120.22(10) . .
O3 C15 N3 123.67(16) . .
O3 C15 C16 128.47(17) . .
N3 C15 C16 107.83(15) . .
C15 C16 C16 105.52(10) . 3_655

loop_
_geom_bond_atom_site_label_1
_geom_bond_atom_site_label_2
_geom_bond_distance
_geom_bond_site_symmetry_2
O1 C7 1.1931(18) .
O2 C10 1.2146(19) .
O3 C15 1.2003(19) .
N1 C11 1.392(3) .
N1 C1 1.4426(18) 3_655
N1 C1 1.4426(18) .
N2 C7 1.3937(19) .
N2 C10 1.395(2) .
N2 C4 1.4482(19) .
N3 C15 1.400(2) .
N3 C15 1.400(2) 3_655
N3 C14 1.432(3) .
C1 C2 1.378(2) .
C1 C6 1.382(2) .
C2 C3 1.375(2) .
C3 C4 1.382(2) .
C4 C5 1.380(2) .
C5 C6 1.378(2) .
C7 C8 1.499(2) .
C8 C9 1.502(2) .
C9 C10 1.465(2) .
C11 C12 1.3994(18) .
C11 C12 1.3994(18) 3_655
C12 C13 1.388(2) .
C13 C14 1.3753(19) .
C14 C13 1.3753(19) 3_655
C15 C16 1.498(2) .
C16 C16 1.517(3) 3_655

loop_
_geom_torsion_atom_site_label_1
_geom_torsion_atom_site_label_2
_geom_torsion_atom_site_label_3
_geom_torsion_atom_site_label_4
_geom_torsion
_geom_torsion_site_symmetry_1
_geom_torsion_site_symmetry_4
C11 N1 C1 C2 -106.83(13) . .
C1 N1 C1 C2 73.17(13) 3_655 .
C11 N1 C1 C6 77.40(16) . .
C1 N1 C1 C6 -102.60(16) 3_655 .
C6 C1 C2 C3 3.2(2) . .
N1 C1 C2 C3 -172.63(14) . .
C1 C2 C3 C4 -0.2(2) . .
C2 C3 C4 C5 -2.9(2) . .
C2 C3 C4 N2 175.39(14) . .
C7 N2 C4 C5 122.74(18) . .
C10 N2 C4 C5 -61.0(2) . .
C7 N2 C4 C3 -55.5(2) . .
C10 N2 C4 C3 120.77(17) . .
C3 C4 C5 C6 2.9(2) . .
N2 C4 C5 C6 -175.33(14) . .
C4 C5 C6 C1 0.2(2) . .
C2 C1 C6 C5 -3.2(2) . .
N1 C1 C6 C5 172.53(14) . .
C10 N2 C7 O1 179.90(17) . .
C4 N2 C7 O1 -3.4(3) . .
C10 N2 C7 C8 -1.5(2) . .
C4 N2 C7 C8 175.23(14) . .
O1 C7 C8 C9 176.30(19) . .
N2 C7 C8 C9 -2.2(2) . .
C7 C8 C9 C10 4.9(2) . .
C7 N2 C10 O2 -176.30(17) . .
C4 N2 C10 O2 7.1(3) . .
C7 N2 C10 C9 4.8(2) . .
C4 N2 C10 C9 -171.87(15) . .
C8 C9 C10 O2 175.25(19) . .
C8 C9 C10 N2 -5.9(2) . .
C1 N1 C11 C12 -168.33(11) 3_655 .
C1 N1 C11 C12 11.67(11) . .
C1 N1 C11 C12 11.67(11) 3_655 3_655
C1 N1 C11 C12 -168.33(11) . 3_655
N1 C11 C12 C13 179.61(11) . .
C12 C11 C12 C13 -0.39(11) 3_655 .
C11 C12 C13 C14 0.8(2) . .
C12 C13 C14 C13 -0.40(12) . 3_655
C12 C13 C14 N3 179.60(12) . .
C15 N3 C14 C13 -76.57(11) . 3_655
C15 N3 C14 C13 103.43(11) 3_655 3_655
C15 N3 C14 C13 103.43(11) . .
C15 N3 C14 C13 -76.57(11) 3_655 .
C15 N3 C15 O3 -178.7(2) 3_655 .
C14 N3 C15 O3 1.3(2) . .
C15 N3 C15 C16 2.92(9) 3_655 .
C14 N3 C15 C16 -177.08(9) . .
O3 C15 C16 C16 174.36(19) . 3_655
N3 C15 C16 C16 -7.4(2) . 3_655
